data_7156917
loop_
_publ_author_name
'Sun, Wenxi'
'Peng, Cheng'
'Yao, Zhigang'
'Xu, Fan'

_publ_section_title
;
 Diastereoselective synthesis of \a-dicarbonyl cyclopropanes via a
 lanthanide amide-catalysed reaction.
;
_journal_issue 27
_journal_name_full 'Organic &amp; biomolecular chemistry'
_journal_page_first 6620
_journal_page_last 6628
_journal_paper_doi 10.1039/c9ob00732f
_journal_volume 17
_journal_year 2019
_chemical_formula_moiety 'C25 H22 O3'
_chemical_formula_sum 'C25 H22 O3'
_chemical_formula_weight 370.43
_space_group_crystal_system monoclinic
_space_group_IT_number 14
_space_group_name_Hall '-P 2ybc'
_space_group_name_H-M_alt 'P 1 21/c 1'
_symmetry_space_group_name_Hall '-P 2ybc'
_symmetry_space_group_name_H-M 'P 1 21/c 1'
_atom_sites_solution_hydrogens geom
_atom_sites_solution_primary direct
_atom_sites_solution_secondary difmap
_audit_creation_date 2018-07-24
_audit_creation_method
;
Olex2 1.2
(compiled 2018.05.29 svn.r3508 for OlexSys, GUI svn.r5506)
;
_audit_update_record
;
2018-09-11 deposited with the CCDC.    2019-06-17 downloaded from the CCDC.
;
_cell_angle_alpha 90.00
_cell_angle_beta 109.83(3)
_cell_angle_gamma 90.00
_cell_formula_units_Z 4
_cell_length_a 16.207(11)
_cell_length_b 7.147(5)
_cell_length_c 18.155(12)
_cell_measurement_reflns_used 9904
_cell_measurement_temperature 293(2)
_cell_measurement_theta_max 27.01
_cell_measurement_theta_min 2.30
_cell_volume 1978(2)
_computing_cell_refinement 'SAINT v8.37A (Bruker, 2015)'
_computing_data_reduction 'SAINT v8.37A (Bruker, 2015)'
_computing_molecular_graphics 'Olex2 (Dolomanov et al., 2009)'
_computing_publication_material 'Olex2 (Dolomanov et al., 2009)'
_computing_structure_refinement 'XL (Sheldrick, 2008)'
_computing_structure_solution 'SHELXS-97 (Sheldrick, 1990)'
_diffrn_ambient_temperature 293.15
_diffrn_measured_fraction_theta_full 0.994
_diffrn_measured_fraction_theta_max 0.994
_diffrn_measurement_device_type 'Bruker APEX-II CCD'
_diffrn_measurement_method '\f and \w scans'
_diffrn_radiation_monochromator graphite
_diffrn_radiation_type MoK\a
_diffrn_radiation_wavelength 0.71073
_diffrn_reflns_av_R_equivalents 0.1238
_diffrn_reflns_av_unetI/netI 0.0728
_diffrn_reflns_limit_h_max 21
_diffrn_reflns_limit_h_min -21
_diffrn_reflns_limit_k_max 9
_diffrn_reflns_limit_k_min -9
_diffrn_reflns_limit_l_max 23
_diffrn_reflns_limit_l_min -23
_diffrn_reflns_number 38641
_diffrn_reflns_theta_full 27.56
_diffrn_reflns_theta_max 27.56
_diffrn_reflns_theta_min 2.39
_diffrn_source 'fine-focus sealed tube'
_diffrn_standards_number 0
_exptl_absorpt_coefficient_mu 0.081
_exptl_absorpt_correction_T_max 0.7456
_exptl_absorpt_correction_T_min 0.3131
_exptl_absorpt_correction_type multi-scan
_exptl_absorpt_process_details
;
SADABS-2016/2 (Bruker,2016/2) was used for absorption correction.
wR2(int) was 0.1743 before and 0.1181 after correction.
The Ratio of minimum to maximum transmission is 0.4199.
The \l/2 correction factor is Not present.
;
_exptl_crystal_colour colourless
_exptl_crystal_colour_primary colourless
_exptl_crystal_density_diffrn 1.244
_exptl_crystal_density_method 'not measured'
_exptl_crystal_description block
_exptl_crystal_F_000 784
_exptl_crystal_size_max 0.2
_exptl_crystal_size_mid 0.1
_exptl_crystal_size_min 0.1
_refine_diff_density_max 0.317
_refine_diff_density_min -0.379
_refine_diff_density_rms 0.104
_refine_ls_extinction_method none
_refine_ls_goodness_of_fit_ref 1.119
_refine_ls_hydrogen_treatment constr
_refine_ls_matrix_type full
_refine_ls_number_parameters 254
_refine_ls_number_reflns 4538
_refine_ls_number_restraints 0
_refine_ls_restrained_S_all 1.119
_refine_ls_R_factor_all 0.0812
_refine_ls_R_factor_gt 0.0615
_refine_ls_shift/su_max 0.000
_refine_ls_shift/su_mean 0.000
_refine_ls_structure_factor_coef Fsqd
_refine_ls_weighting_details 'calc w=1/[\s^2^(Fo^2^)+(0.0787P)^2^+0.5610P] where P=(Fo^2^+2Fc^2^)/3'
_refine_ls_weighting_scheme calc
_refine_ls_wR_factor_gt 0.1583
_refine_ls_wR_factor_ref 0.1760
_reflns_number_gt 3542
_reflns_number_total 4538
_reflns_threshold_expression >2sigma(I)
_cod_data_source_file c9ob00732f2.cif
_cod_data_source_block mo_b180412a_0m_a_a
_cod_depositor_comments 'Adding full bibliography for 7156917--7156919.cif.'
_cod_database_code 7156917
_olex2_refinement_description
;
1. Fixed Uiso
 At 1.2 times of:
  All C(H) groups, All C(H,H) groups
 At 1.5 times of:
  All C(H,H,H) groups
2.a Ternary CH refined with riding coordinates:
 C6(H6), C15(H15)
2.b Secondary CH2 refined with riding coordinates:
 C13(H13A,H13B)
2.c Aromatic/amide H refined with riding coordinates:
 C1(H1), C2(H2), C3(H3), C9(H9), C10(H10), C11(H11), C16(H16), C17(H17),
 C19(H19), C20(H20), C21(H21), C22(H22), C23(H23), C24(H24), C25(H25)
2.d Idealised Me refined as rotating group:
 C12(H12A,H12B,H12C)
;
_olex2_submission_special_instructions 'No special instructions were received'

loop_
_space_group_symop_id
_space_group_symop_operation_xyz
1 'x, y, z'
2 '-x, y+1/2, -z+1/2'
3 '-x, -y, -z'
4 'x, -y-1/2, z-1/2'

loop_
_atom_site_label
_atom_site_type_symbol
_atom_site_fract_x
_atom_site_fract_y
_atom_site_fract_z
_atom_site_U_iso_or_equiv
_atom_site_adp_type
_atom_site_occupancy
_atom_site_calc_flag
_atom_site_refinement_flags_posn
O1 O 0.79479(9) 0.56009(18) 0.85924(7) 0.0342(3) Uani 1 d .
O2 O 0.78428(11) 0.3618(2) 0.76143(9) 0.0464(4) Uani 1 d .
O3 O 0.79966(9) 0.97984(19) 0.88603(8) 0.0363(3) Uani 1 d .
C1 C 0.64375(18) 0.5109(4) 0.48918(14) 0.0551(6) Uani 1 d .
H1 H 0.6273 0.4742 0.4370 0.066 Uiso 1 calc R
C2 C 0.60714(19) 0.4259(4) 0.53893(15) 0.0609(7) Uani 1 d .
H2 H 0.5655 0.3321 0.5201 0.073 Uiso 1 calc R
C3 C 0.63155(15) 0.4784(3) 0.61568(13) 0.0446(5) Uani 1 d .
H3 H 0.6061 0.4202 0.6485 0.054 Uiso 1 calc R
C4 C 0.69386(11) 0.6177(2) 0.64553(10) 0.0275(4) Uani 1 d .
C5 C 0.72171(11) 0.6663(2) 0.73044(10) 0.0246(4) Uani 1 d .
C6 C 0.74565(11) 0.8679(2) 0.75592(10) 0.0255(4) Uani 1 d .
H6 H 0.7389 0.9549 0.7125 0.031 Uiso 1 calc R
C7 C 0.81776(12) 0.9201(2) 0.83085(10) 0.0264(4) Uani 1 d .
C8 C 0.91033(12) 0.9047(2) 0.83397(10) 0.0271(4) Uani 1 d .
C9 C 0.97548(13) 0.9853(3) 0.89687(11) 0.0348(4) Uani 1 d .
H9 H 0.9600 1.0499 0.9347 0.042 Uiso 1 calc R
C10 C 1.06298(13) 0.9709(3) 0.90389(12) 0.0412(5) Uani 1 d .
H10 H 1.1060 1.0247 0.9464 0.049 Uiso 1 calc R
C11 C 1.08628(13) 0.8766(3) 0.84779(13) 0.0419(5) Uani 1 d .
H11 H 1.1450 0.8668 0.8524 0.050 Uiso 1 calc R
C12 C 0.8802(2) 0.5143(4) 0.99258(14) 0.0686(8) Uani 1 d .
H12A H 0.9090 0.6308 0.9909 0.103 Uiso 1 calc GR
H12B H 0.9203 0.4317 1.0293 0.103 Uiso 1 calc GR
H12C H 0.8303 0.5365 1.0085 0.103 Uiso 1 calc GR
C13 C 0.85118(15) 0.4285(3) 0.91468(13) 0.0460(6) Uani 1 d .
H13A H 0.9015 0.3980 0.8996 0.055 Uiso 1 calc R
H13B H 0.8193 0.3139 0.9152 0.055 Uiso 1 calc R
C14 C 0.76942(11) 0.5119(2) 0.78372(11) 0.0279(4) Uani 1 d .
C15 C 0.66150(11) 0.7938(2) 0.75971(10) 0.0253(4) Uani 1 d .
H15 H 0.6631 0.7648 0.8129 0.030 Uiso 1 calc R
C16 C 1.02235(14) 0.7967(3) 0.78464(13) 0.0426(5) Uani 1 d .
H16 H 1.0381 0.7335 0.7467 0.051 Uiso 1 calc R
C17 C 0.93487(13) 0.8106(3) 0.77778(12) 0.0365(5) Uani 1 d .
H17 H 0.8922 0.7563 0.7352 0.044 Uiso 1 calc R
C18 C 0.57320(11) 0.8493(2) 0.70587(10) 0.0266(4) Uani 1 d .
C19 C 0.55891(13) 0.9658(3) 0.64153(11) 0.0344(4) Uani 1 d .
H19 H 0.6064 1.0151 0.6304 0.041 Uiso 1 calc R
C20 C 0.47409(14) 1.0092(3) 0.59374(12) 0.0424(5) Uani 1 d .
H20 H 0.4654 1.0872 0.5507 0.051 Uiso 1 calc R
C21 C 0.40321(14) 0.9385(3) 0.60925(12) 0.0421(5) Uani 1 d .
H21 H 0.3466 0.9685 0.5770 0.050 Uiso 1 calc R
C22 C 0.41606(13) 0.8228(3) 0.67272(13) 0.0403(5) Uani 1 d .
H22 H 0.3681 0.7740 0.6834 0.048 Uiso 1 calc R
C23 C 0.50015(12) 0.7791(3) 0.72063(12) 0.0330(4) Uani 1 d .
H23 H 0.5082 0.7013 0.7636 0.040 Uiso 1 calc R
C24 C 0.70438(15) 0.6494(3) 0.51710(12) 0.0423(5) Uani 1 d .
H24 H 0.7290 0.7079 0.4838 0.051 Uiso 1 calc R
C25 C 0.72923(12) 0.7030(3) 0.59472(11) 0.0327(4) Uani 1 d .
H25 H 0.7704 0.7979 0.6130 0.039 Uiso 1 calc R

loop_
_atom_site_aniso_label
_atom_site_aniso_U_11
_atom_site_aniso_U_22
_atom_site_aniso_U_33
_atom_site_aniso_U_23
_atom_site_aniso_U_13
_atom_site_aniso_U_12
O1 0.0398(8) 0.0291(7) 0.0279(7) 0.0023(5) 0.0038(6) 0.0072(5)
O2 0.0654(10) 0.0327(8) 0.0432(9) 0.0000(6) 0.0211(8) 0.0152(7)
O3 0.0437(8) 0.0418(8) 0.0281(7) -0.0109(6) 0.0182(6) -0.0053(6)
C1 0.0739(17) 0.0569(14) 0.0284(11) -0.0149(10) 0.0093(11) -0.0058(12)
C2 0.0709(17) 0.0587(15) 0.0473(15) -0.0214(12) 0.0124(13) -0.0291(13)
C3 0.0496(13) 0.0455(12) 0.0409(12) -0.0092(9) 0.0181(10) -0.0160(10)
C4 0.0270(9) 0.0280(9) 0.0272(9) -0.0034(7) 0.0091(7) 0.0019(7)
C5 0.0249(8) 0.0265(8) 0.0237(9) -0.0015(7) 0.0099(7) -0.0010(6)
C6 0.0303(9) 0.0244(8) 0.0235(9) -0.0006(6) 0.0113(7) -0.0004(7)
C7 0.0344(9) 0.0247(8) 0.0219(9) -0.0016(6) 0.0121(7) -0.0041(7)
C8 0.0316(9) 0.0280(8) 0.0220(9) -0.0010(7) 0.0096(7) -0.0027(7)
C9 0.0371(10) 0.0426(11) 0.0233(9) -0.0055(8) 0.0081(8) -0.0030(8)
C10 0.0343(10) 0.0513(12) 0.0331(11) -0.0049(9) 0.0049(8) -0.0077(9)
C11 0.0303(10) 0.0495(12) 0.0477(13) -0.0003(10) 0.0155(9) -0.0033(9)
C12 0.082(2) 0.0692(17) 0.0365(14) 0.0065(12) -0.0028(13) 0.0256(15)
C13 0.0524(13) 0.0385(11) 0.0385(12) 0.0092(9) 0.0041(10) 0.0160(10)
C14 0.0275(9) 0.0281(9) 0.0313(10) 0.0004(7) 0.0143(7) -0.0002(7)
C15 0.0283(9) 0.0274(8) 0.0229(9) 0.0019(7) 0.0123(7) 0.0019(7)
C16 0.0402(11) 0.0507(12) 0.0432(12) -0.0113(10) 0.0223(10) -0.0027(9)
C17 0.0350(10) 0.0441(11) 0.0312(10) -0.0120(8) 0.0122(8) -0.0068(8)
C18 0.0301(9) 0.0270(8) 0.0242(9) -0.0012(7) 0.0113(7) 0.0044(7)
C19 0.0349(10) 0.0420(10) 0.0299(10) 0.0071(8) 0.0157(8) 0.0084(8)
C20 0.0457(12) 0.0528(12) 0.0272(10) 0.0070(9) 0.0104(9) 0.0155(10)
C21 0.0334(10) 0.0503(12) 0.0350(11) -0.0055(9) 0.0018(8) 0.0102(9)
C22 0.0290(10) 0.0437(11) 0.0487(13) -0.0050(9) 0.0140(9) -0.0010(8)
C23 0.0312(9) 0.0334(9) 0.0366(10) 0.0024(8) 0.0143(8) 0.0021(7)
C24 0.0513(12) 0.0497(12) 0.0268(10) -0.0001(9) 0.0143(9) 0.0055(10)
C25 0.0329(10) 0.0382(10) 0.0267(10) -0.0014(8) 0.0098(8) -0.0010(8)

loop_
_atom_type_symbol
_atom_type_description
_atom_type_scat_dispersion_real
_atom_type_scat_dispersion_imag
_atom_type_scat_source
C C 0.0033 0.0016 'International Tables Vol C Tables 4.2.6.8 and 6.1.1.4'
H H 0.0000 0.0000 'International Tables Vol C Tables 4.2.6.8 and 6.1.1.4'
O O 0.0106 0.0060 'International Tables Vol C Tables 4.2.6.8 and 6.1.1.4'

loop_
_geom_angle_atom_site_label_1
_geom_angle_atom_site_label_2
_geom_angle_atom_site_label_3
_geom_angle
C14 O1 C13 116.51(15)
C2 C1 H1 120.3
C24 C1 H1 120.3
C24 C1 C2 119.5(2)
C1 C2 H2 119.8
C3 C2 C1 120.5(2)
C3 C2 H2 119.8
C2 C3 H3 119.5
C2 C3 C4 121.0(2)
C4 C3 H3 119.5
C3 C4 C5 119.61(17)
C25 C4 C3 117.81(18)
C25 C4 C5 122.57(16)
C4 C5 C6 119.35(15)
C4 C5 C14 113.87(15)
C4 C5 C15 118.96(15)
C6 C5 C15 57.73(11)
C14 C5 C6 118.59(15)
C14 C5 C15 117.24(15)
C5 C6 H6 114.1
C7 C6 C5 123.21(14)
C7 C6 H6 114.1
C15 C6 C5 62.20(11)
C15 C6 H6 114.1
C15 C6 C7 119.27(15)
O3 C7 C6 120.08(17)
O3 C7 C8 121.23(16)
C8 C7 C6 118.64(15)
C9 C8 C7 118.44(17)
C17 C8 C7 123.03(16)
C17 C8 C9 118.52(18)
C8 C9 H9 119.5
C10 C9 C8 120.92(19)
C10 C9 H9 119.5
C9 C10 H10 120.1
C11 C10 C9 119.87(19)
C11 C10 H10 120.1
C10 C11 H11 120.0
C10 C11 C16 120.0(2)
C16 C11 H11 120.0
H12A C12 H12B 109.5
H12A C12 H12C 109.5
H12B C12 H12C 109.5
C13 C12 H12A 109.5
C13 C12 H12B 109.5
C13 C12 H12C 109.5
O1 C13 C12 108.58(18)
O1 C13 H13A 110.0
O1 C13 H13B 110.0
C12 C13 H13A 110.0
C12 C13 H13B 110.0
H13A C13 H13B 108.4
O1 C14 C5 112.59(15)
O2 C14 O1 123.36(17)
O2 C14 C5 124.04(18)
C5 C15 H15 113.7
C6 C15 C5 60.06(11)
C6 C15 H15 113.7
C6 C15 C18 124.63(16)
C18 C15 C5 120.49(15)
C18 C15 H15 113.7
C11 C16 H16 119.9
C11 C16 C17 120.1(2)
C17 C16 H16 119.9
C8 C17 H17 119.7
C16 C17 C8 120.57(18)
C16 C17 H17 119.7
C19 C18 C15 124.17(17)
C19 C18 C23 117.89(17)
C23 C18 C15 117.95(17)
C18 C19 H19 119.8
C18 C19 C20 120.45(19)
C20 C19 H19 119.8
C19 C20 H20 119.6
C21 C20 C19 120.7(2)
C21 C20 H20 119.6
C20 C21 H21 120.2
C20 C21 C22 119.68(19)
C22 C21 H21 120.2
C21 C22 H22 120.0
C21 C22 C23 120.0(2)
C23 C22 H22 120.0
C18 C23 H23 119.4
C22 C23 C18 121.25(19)
C22 C23 H23 119.4
C1 C24 H24 119.9
C1 C24 C25 120.2(2)
C25 C24 H24 119.9
C4 C25 H25 119.5
C24 C25 C4 120.99(19)
C24 C25 H25 119.5

loop_
_geom_bond_atom_site_label_1
_geom_bond_atom_site_label_2
_geom_bond_distance
O1 C13 1.452(2)
O1 C14 1.336(2)
O2 C14 1.199(2)
O3 C7 1.213(2)
C1 H1 0.9300
C1 C2 1.379(4)
C1 C24 1.366(3)
C2 H2 0.9300
C2 C3 1.366(3)
C3 H3 0.9300
C3 C4 1.390(3)
C4 C5 1.493(3)
C4 C25 1.382(3)
C5 C6 1.523(2)
C5 C14 1.498(3)
C5 C15 1.555(2)
C6 H6 0.9800
C6 C7 1.509(2)
C6 C15 1.486(2)
C7 C8 1.486(3)
C8 C9 1.390(3)
C8 C17 1.388(3)
C9 H9 0.9300
C9 C10 1.384(3)
C10 H10 0.9300
C10 C11 1.376(3)
C11 H11 0.9300
C11 C16 1.381(3)
C12 H12A 0.9600
C12 H12B 0.9600
C12 H12C 0.9600
C12 C13 1.465(3)
C13 H13A 0.9700
C13 H13B 0.9700
C15 H15 0.9800
C15 C18 1.487(3)
C16 H16 0.9300
C16 C17 1.384(3)
C17 H17 0.9300
C18 C19 1.389(3)
C18 C23 1.393(3)
C19 H19 0.9300
C19 C20 1.389(3)
C20 H20 0.9300
C20 C21 1.369(3)
C21 H21 0.9300
C21 C22 1.375(3)
C22 H22 0.9300
C22 C23 1.381(3)
C23 H23 0.9300
C24 H24 0.9300
C24 C25 1.382(3)
C25 H25 0.9300

loop_
_geom_torsion_atom_site_label_1
_geom_torsion_atom_site_label_2
_geom_torsion_atom_site_label_3
_geom_torsion_atom_site_label_4
_geom_torsion
O3 C7 C8 C9 -9.3(3)
O3 C7 C8 C17 169.45(18)
C1 C2 C3 C4 -0.3(4)
C1 C24 C25 C4 0.3(3)
C2 C1 C24 C25 0.4(4)
C2 C3 C4 C5 -177.5(2)
C2 C3 C4 C25 1.0(3)
C3 C4 C5 C6 -146.27(18)
C3 C4 C5 C14 65.6(2)
C3 C4 C5 C15 -79.1(2)
C3 C4 C25 C24 -1.0(3)
C4 C5 C6 C7 -144.04(17)
C4 C5 C6 C15 107.57(17)
C4 C5 C14 O1 178.99(14)
C4 C5 C14 O2 -0.2(3)
C4 C5 C15 C6 -108.25(17)
C4 C5 C15 C18 6.7(2)
C5 C4 C25 C24 177.43(17)
C5 C6 C7 O3 -106.1(2)
C5 C6 C7 C8 76.5(2)
C5 C6 C15 C18 -108.29(19)
C5 C15 C18 C19 -67.3(2)
C5 C15 C18 C23 112.37(19)
C6 C5 C14 O1 30.6(2)
C6 C5 C14 O2 -148.62(18)
C6 C5 C15 C18 114.95(18)
C6 C7 C8 C9 168.02(16)
C6 C7 C8 C17 -13.2(3)
C6 C15 C18 C19 5.5(3)
C6 C15 C18 C23 -174.93(16)
C7 C6 C15 C5 -114.47(17)
C7 C6 C15 C18 137.24(17)
C7 C8 C9 C10 178.22(18)
C7 C8 C17 C16 -178.41(19)
C8 C9 C10 C11 0.4(3)
C9 C8 C17 C16 0.3(3)
C9 C10 C11 C16 0.0(3)
C10 C11 C16 C17 -0.2(3)
C11 C16 C17 C8 0.1(3)
C13 O1 C14 O2 6.9(3)
C13 O1 C14 C5 -172.35(16)
C14 O1 C13 C12 173.5(2)
C14 C5 C6 C7 2.6(2)
C14 C5 C6 C15 -105.81(17)
C14 C5 C15 C6 108.15(17)
C14 C5 C15 C18 -136.90(17)
C15 C5 C6 C7 108.39(19)
C15 C5 C14 O1 -35.6(2)
C15 C5 C14 O2 145.16(18)
C15 C6 C7 O3 -31.9(2)
C15 C6 C7 C8 150.73(16)
C15 C18 C19 C20 179.38(18)
C15 C18 C23 C22 -179.31(17)
C17 C8 C9 C10 -0.6(3)
C18 C19 C20 C21 0.2(3)
C19 C18 C23 C22 0.3(3)
C19 C20 C21 C22 -0.2(3)
C20 C21 C22 C23 0.3(3)
C21 C22 C23 C18 -0.3(3)
C23 C18 C19 C20 -0.2(3)
C24 C1 C2 C3 -0.4(4)
C25 C4 C5 C6 35.4(2)
C25 C4 C5 C14 -112.75(19)
C25 C4 C5 C15 102.5(2)
